data_1517679
loop_
_publ_author_name
'Jo, Hyun Hwa'
'Edupuganti, Ramakrishna'
'You, Lei'
'Dalby, Kevin N.'
'Anslyn, Eric V.'

_publ_section_title
;
 Mechanistic Studies on Covalent Assemblies of Metal-Mediated Hemi-Aminal
 Ethers.
;
_journal_issue 1
_journal_name_full 'Chemical science (Royal Society of Chemistry : 2010)'
_journal_page_first 158
_journal_page_last 164
_journal_paper_doi 10.1039/C4SC02495H
_journal_volume 6
_journal_year 2015
_chemical_formula_moiety 'C18 H18 N4 2+, 2 B F4 1-'
_chemical_formula_sum 'C18 H18 B2 F8 N4'
_chemical_formula_weight 463.98
_chemical_name_systematic
;
 ?
;
_space_group_crystal_system monoclinic
_space_group_IT_number 14
_space_group_name_Hall '-P 2yn'
_space_group_name_H-M_alt 'P 1 21/n 1'
_symmetry_space_group_name_Hall '-P 2yn'
_symmetry_space_group_name_H-M 'P 1 21/n 1'
_atom_sites_solution_hydrogens mixed
_audit_creation_method SHELXL-2013
_cell_angle_alpha 90
_cell_angle_beta 98.556(4)
_cell_angle_gamma 90
_cell_formula_units_Z 4
_cell_length_a 7.9704(6)
_cell_length_b 9.6387(7)
_cell_length_c 26.395(2)
_cell_measurement_reflns_used 9940
_cell_measurement_temperature 153(2)
_cell_measurement_theta_max 27.0
_cell_measurement_theta_min 2.2
_cell_volume 2005.2(3)
_computing_cell_refinement 'Apex II release 2010, Bruker AXS, Inc.'
_computing_data_collection 'Apex II release 2010, Bruker AXS, Inc.'
_computing_data_reduction 'Apex II release 2010, Bruker AXS, Inc.'
_computing_molecular_graphics 'XP SHELXTL/PC, Siemens Analytical'
_computing_publication_material 'XL SHELXTL/PC, Siemens Analytical'
_computing_structure_refinement 'Shelxl-2013, Sheldrick, G. M.'
_computing_structure_solution
;

SUPERFLIP.  Palatinus, L. and Chapuis, G., J. Appl. Cryst. 40, 786-790.
;
_diffrn_ambient_temperature 153(2)
_diffrn_measured_fraction_theta_full 1.000
_diffrn_measured_fraction_theta_max 1.000
_diffrn_measurement_device_type 'Nonius Kappa CCD with Bruker Apex II detector'
_diffrn_radiation_type MoK\a
_diffrn_radiation_wavelength 0.71073
_diffrn_reflns_av_R_equivalents 0.0659
_diffrn_reflns_av_unetI/netI 0.0345
_diffrn_reflns_Laue_measured_fraction_full 1.000
_diffrn_reflns_Laue_measured_fraction_max 1.000
_diffrn_reflns_limit_h_max 10
_diffrn_reflns_limit_h_min -10
_diffrn_reflns_limit_k_max 12
_diffrn_reflns_limit_k_min -12
_diffrn_reflns_limit_l_max 34
_diffrn_reflns_limit_l_min -34
_diffrn_reflns_number 52310
_diffrn_reflns_point_group_measured_fraction_full 1.000
_diffrn_reflns_point_group_measured_fraction_max 1.000
_diffrn_reflns_theta_full 25.242
_diffrn_reflns_theta_max 27.499
_diffrn_reflns_theta_min 1.560
_diffrn_source 'sealed tube'
_exptl_absorpt_coefficient_mu 0.144
_exptl_absorpt_correction_T_max 1.00
_exptl_absorpt_correction_T_min 0.875
_exptl_absorpt_correction_type multi-scan
_exptl_absorpt_process_details
;
SADABS. Apex II release 2010, Bruker AXS, Inc.
;
_exptl_crystal_colour colorless
_exptl_crystal_density_diffrn 1.537
_exptl_crystal_description plates
_exptl_crystal_F_000 944
_exptl_crystal_size_max 0.220
_exptl_crystal_size_mid 0.200
_exptl_crystal_size_min 0.100
_refine_diff_density_max 0.693
_refine_diff_density_min -0.446
_refine_diff_density_rms 0.055
_refine_ls_extinction_method none
_refine_ls_goodness_of_fit_ref 1.012
_refine_ls_hydrogen_treatment mixed
_refine_ls_matrix_type full
_refine_ls_number_parameters 293
_refine_ls_number_reflns 4615
_refine_ls_number_restraints 0
_refine_ls_restrained_S_all 1.012
_refine_ls_R_factor_all 0.0746
_refine_ls_R_factor_gt 0.0482
_refine_ls_shift/su_max 0.001
_refine_ls_shift/su_mean 0.000
_refine_ls_structure_factor_coef Fsqd
_refine_ls_weighting_details 'w=1/[\s^2^(Fo^2^)+(0.0508P)^2^+2.0034P] where P=(Fo^2^+2Fc^2^)/3'
_refine_ls_weighting_scheme calc
_refine_ls_wR_factor_gt 0.1119
_refine_ls_wR_factor_ref 0.1281
_reflns_Friedel_coverage 0.000
_reflns_number_gt 3381
_reflns_number_total 4615
_reflns_threshold_expression 'I > 2\s(I)'
_cod_data_source_file c4sc02495h3.cif
_cod_data_source_block shelx
_cod_depositor_comments 'Adding full bibliography for 1517679.cif.'
_cod_database_code 1517679
_shelx_space_group_comment
;
The symmetry employed for this shelxl refinement is uniquely defined
by the following loop, which should always be used as a source of
symmetry information in preference to the above space-group names.
They are only intended as comments.
;
_shelx_estimated_absorpt_t_min 0.969
_shelx_estimated_absorpt_t_max 0.986
_shelxl_version_number 2013-4

loop_
_space_group_symop_operation_xyz
'x, y, z'
'-x+1/2, y+1/2, -z+1/2'
'-x, -y, -z'
'x-1/2, -y-1/2, z-1/2'

loop_
_atom_site_label
_atom_site_type_symbol
_atom_site_fract_x
_atom_site_fract_y
_atom_site_fract_z
_atom_site_U_iso_or_equiv
_atom_site_adp_type
_atom_site_occupancy
_atom_site_site_symmetry_order
_atom_site_calc_flag
_atom_site_refinement_flags_posn
_atom_site_refinement_flags_adp
C1 C 0.0021(2) 0.81069(19) 0.68274(7) 0.0166(4) Uani 1 1 d . .
H1 H -0.0725 0.7319 0.6900 0.020 Uiso 1 1 calc R U
C2 C -0.1418(3) 1.0189(2) 0.71427(8) 0.0237(4) Uani 1 1 d . .
H2 H -0.0968 0.9993 0.7489 0.028 Uiso 1 1 calc R U
C3 C -0.2515(3) 1.1277(2) 0.70212(9) 0.0296(5) Uani 1 1 d . .
H3 H -0.2834 1.1846 0.7285 0.036 Uiso 1 1 calc R U
C4 C -0.3155(3) 1.1542(2) 0.65134(9) 0.0317(5) Uani 1 1 d . .
H4 H -0.3918 1.2293 0.6429 0.038 Uiso 1 1 calc R U
C5 C -0.2688(3) 1.0717(2) 0.61287(8) 0.0283(5) Uani 1 1 d . .
H5 H -0.3115 1.0897 0.5779 0.034 Uiso 1 1 calc R U
C6 C -0.1592(2) 0.9632(2) 0.62625(7) 0.0205(4) Uani 1 1 d . .
C7 C -0.0920(3) 0.8533(2) 0.59495(7) 0.0220(4) Uani 1 1 d . .
H7A H -0.1795 0.7825 0.5835 0.026 Uiso 1 1 calc R U
H7B H -0.0500 0.8932 0.5646 0.026 Uiso 1 1 calc R U
C8 C 0.1508(2) 0.82130(19) 0.72511(7) 0.0175(4) Uani 1 1 d . .
C9 C 0.2998(3) 0.8877(2) 0.71876(8) 0.0284(5) Uani 1 1 d . .
H9 H 0.3142 0.9276 0.6868 0.034 Uiso 1 1 calc R U
C10 C 0.4268(3) 0.8944(3) 0.76025(9) 0.0350(5) Uani 1 1 d . .
H10 H 0.5309 0.9396 0.7574 0.042 Uiso 1 1 calc R U
C11 C 0.4012(3) 0.8351(2) 0.80580(8) 0.0300(5) Uani 1 1 d . .
H11 H 0.4875 0.8380 0.8348 0.036 Uiso 1 1 calc R U
C12 C 0.2481(3) 0.7714(2) 0.80870(8) 0.0325(5) Uani 1 1 d . .
H12 H 0.2306 0.7315 0.8404 0.039 Uiso 1 1 calc R U
C13 C 0.0880(3) 0.6504(2) 0.62144(7) 0.0206(4) Uani 1 1 d . .
H13A H -0.0180 0.5952 0.6163 0.025 Uiso 1 1 calc R U
H13B H 0.1626 0.6120 0.6515 0.025 Uiso 1 1 calc R U
C14 C 0.1745(2) 0.63817(19) 0.57496(7) 0.0176(4) Uani 1 1 d . .
C15 C 0.1743(2) 0.5185(2) 0.54653(7) 0.0207(4) Uani 1 1 d . .
H15 H 0.1160 0.4385 0.5557 0.025 Uiso 1 1 calc R U
C16 C 0.2592(3) 0.5154(2) 0.50460(8) 0.0230(4) Uani 1 1 d . .
H16 H 0.2584 0.4334 0.4846 0.028 Uiso 1 1 calc R U
C17 C 0.3453(3) 0.6314(2) 0.49166(8) 0.0239(4) Uani 1 1 d . .
H17 H 0.4034 0.6301 0.4627 0.029 Uiso 1 1 calc R U
C18 C 0.3457(3) 0.7483(2) 0.52111(8) 0.0243(4) Uani 1 1 d . .
H18 H 0.4060 0.8286 0.5132 0.029 Uiso 1 1 calc R U
N1 N 0.0480(2) 0.79441(16) 0.63151(6) 0.0173(3) Uani 1 1 d . .
N2 N -0.09967(19) 0.94066(16) 0.67586(6) 0.0178(3) Uani 1 1 d . .
N3 N 0.1226(2) 0.76312(19) 0.76891(6) 0.0266(4) Uani 1 1 d . .
N4 N 0.2601(2) 0.74868(17) 0.56131(6) 0.0202(4) Uani 1 1 d . .
B1 B 0.2599(3) 1.1281(2) 0.54926(9) 0.0258(5) Uani 1 1 d . .
B2 B 0.6047(3) 0.5942(3) 0.64813(9) 0.0233(5) Uani 1 1 d . .
F1 F 0.09858(19) 1.17950(18) 0.53616(8) 0.0629(5) Uani 1 1 d . .
F2 F 0.2668(2) 1.02823(13) 0.58771(5) 0.0504(4) Uani 1 1 d . .
F3 F 0.36834(19) 1.23485(14) 0.56670(6) 0.0412(4) Uani 1 1 d . .
F4 F 0.3150(2) 1.06887(15) 0.50649(5) 0.0446(4) Uani 1 1 d . .
F5 F 0.6127(2) 0.73365(17) 0.66031(7) 0.0587(5) Uani 1 1 d . .
F6 F 0.74484(17) 0.52980(17) 0.67535(6) 0.0483(4) Uani 1 1 d . .
F7 F 0.6089(2) 0.58090(19) 0.59672(5) 0.0557(5) Uani 1 1 d . .
F8 F 0.45934(18) 0.53797(18) 0.66139(6) 0.0512(4) Uani 1 1 d . .
H4N H 0.259(3) 0.825(3) 0.5786(9) 0.030(6) Uiso 1 1 d . .

loop_
_atom_site_aniso_label
_atom_site_aniso_U_11
_atom_site_aniso_U_22
_atom_site_aniso_U_33
_atom_site_aniso_U_23
_atom_site_aniso_U_13
_atom_site_aniso_U_12
C1 0.0183(9) 0.0173(9) 0.0151(9) 0.0011(7) 0.0051(7) -0.0017(7)
C2 0.0229(10) 0.0304(11) 0.0193(10) -0.0037(8) 0.0079(8) -0.0001(8)
C3 0.0275(11) 0.0321(12) 0.0311(12) -0.0071(9) 0.0103(9) 0.0046(9)
C4 0.0263(11) 0.0290(12) 0.0401(13) -0.0004(10) 0.0063(10) 0.0087(9)
C5 0.0283(11) 0.0316(12) 0.0241(11) 0.0032(9) 0.0008(9) 0.0074(9)
C6 0.0207(10) 0.0239(10) 0.0170(9) -0.0003(8) 0.0031(8) -0.0007(8)
C7 0.0267(10) 0.0240(10) 0.0149(9) 0.0004(8) 0.0011(8) 0.0049(8)
C8 0.0189(9) 0.0180(9) 0.0156(9) -0.0019(7) 0.0026(7) 0.0019(7)
C9 0.0261(11) 0.0362(12) 0.0232(10) 0.0012(9) 0.0052(9) -0.0086(9)
C10 0.0218(11) 0.0475(14) 0.0348(13) -0.0050(11) 0.0015(9) -0.0085(10)
C11 0.0262(11) 0.0337(12) 0.0264(11) -0.0102(9) -0.0085(9) 0.0088(9)
C12 0.0381(13) 0.0397(13) 0.0183(10) 0.0038(9) -0.0005(9) 0.0001(10)
C13 0.0257(10) 0.0175(9) 0.0198(9) 0.0008(8) 0.0079(8) 0.0011(8)
C14 0.0183(9) 0.0173(9) 0.0165(9) 0.0017(7) 0.0001(7) 0.0017(7)
C15 0.0218(10) 0.0167(9) 0.0236(10) 0.0005(8) 0.0030(8) -0.0005(7)
C16 0.0266(10) 0.0212(10) 0.0203(10) -0.0057(8) 0.0003(8) 0.0051(8)
C17 0.0253(10) 0.0275(11) 0.0199(10) 0.0028(8) 0.0070(8) 0.0067(8)
C18 0.0275(11) 0.0216(10) 0.0255(11) 0.0047(8) 0.0098(9) 0.0005(8)
N1 0.0215(8) 0.0167(8) 0.0144(8) 0.0011(6) 0.0052(6) 0.0017(6)
N2 0.0160(8) 0.0206(8) 0.0172(8) 0.0003(6) 0.0040(6) -0.0001(6)
N3 0.0282(9) 0.0338(10) 0.0173(8) 0.0040(7) 0.0020(7) -0.0046(8)
N4 0.0272(9) 0.0146(8) 0.0198(8) -0.0012(7) 0.0067(7) 0.0004(7)
B1 0.0324(13) 0.0198(11) 0.0253(12) -0.0018(9) 0.0049(10) 0.0004(10)
B2 0.0202(11) 0.0303(12) 0.0189(11) 0.0004(9) 0.0012(9) -0.0027(9)
F1 0.0328(8) 0.0567(10) 0.0978(14) -0.0201(10) 0.0054(9) 0.0066(8)
F2 0.1027(14) 0.0199(7) 0.0340(8) -0.0009(6) 0.0282(8) -0.0140(7)
F3 0.0470(9) 0.0281(7) 0.0458(8) 0.0086(6) -0.0026(7) -0.0117(6)
F4 0.0662(10) 0.0415(8) 0.0267(7) 0.0000(6) 0.0091(7) 0.0170(7)
F5 0.0498(10) 0.0424(9) 0.0880(13) -0.0213(9) 0.0236(9) -0.0053(7)
F6 0.0264(7) 0.0688(11) 0.0478(9) 0.0254(8) -0.0011(6) 0.0067(7)
F7 0.0637(11) 0.0827(12) 0.0204(7) -0.0074(7) 0.0054(7) 0.0008(9)
F8 0.0248(7) 0.0719(11) 0.0562(10) 0.0173(8) 0.0031(7) -0.0146(7)

loop_
_atom_type_symbol
_atom_type_description
_atom_type_scat_dispersion_real
_atom_type_scat_dispersion_imag
_atom_type_scat_source
C C 0.0033 0.0016 'International Tables Vol C Tables 4.2.6.8 and 6.1.1.4'
H H 0.0000 0.0000 'International Tables Vol C Tables 4.2.6.8 and 6.1.1.4'
N N 0.0061 0.0033 'International Tables Vol C Tables 4.2.6.8 and 6.1.1.4'
B B 0.0013 0.0007 'International Tables Vol C Tables 4.2.6.8 and 6.1.1.4'
F F 0.0171 0.0103 'International Tables Vol C Tables 4.2.6.8 and 6.1.1.4'

loop_
_geom_angle_atom_site_label_1
_geom_angle_atom_site_label_2
_geom_angle_atom_site_label_3
_geom_angle
N1 C1 N2 100.62(14)
N1 C1 C8 114.61(15)
N2 C1 C8 112.80(15)
N1 C1 H1 109.5
N2 C1 H1 109.5
C8 C1 H1 109.5
N2 C2 C3 118.28(19)
N2 C2 H2 120.9
C3 C2 H2 120.9
C2 C3 C4 119.8(2)
C2 C3 H3 120.1
C4 C3 H3 120.1
C5 C4 C3 120.2(2)
C5 C4 H4 119.9
C3 C4 H4 119.9
C6 C5 C4 118.6(2)
C6 C5 H5 120.7
C4 C5 H5 120.7
N2 C6 C5 119.51(18)
N2 C6 C7 108.76(16)
C5 C6 C7 131.68(18)
N1 C7 C6 102.10(15)
N1 C7 H7A 111.3
C6 C7 H7A 111.3
N1 C7 H7B 111.3
C6 C7 H7B 111.3
H7A C7 H7B 109.2
N3 C8 C9 123.99(18)
N3 C8 C1 113.52(16)
C9 C8 C1 122.48(17)
C10 C9 C8 117.9(2)
C10 C9 H9 121.0
C8 C9 H9 121.0
C11 C10 C9 119.3(2)
C11 C10 H10 120.4
C9 C10 H10 120.4
C10 C11 C12 118.8(2)
C10 C11 H11 120.6
C12 C11 H11 120.6
N3 C12 C11 123.1(2)
N3 C12 H12 118.4
C11 C12 H12 118.4
N1 C13 C14 111.31(15)
N1 C13 H13A 109.4
C14 C13 H13A 109.4
N1 C13 H13B 109.4
C14 C13 H13B 109.4
H13A C13 H13B 108.0
N4 C14 C15 118.55(17)
N4 C14 C13 118.14(17)
C15 C14 C13 123.29(17)
C14 C15 C16 119.62(18)
C14 C15 H15 120.2
C16 C15 H15 120.2
C17 C16 C15 120.12(18)
C17 C16 H16 119.9
C15 C16 H16 119.9
C18 C17 C16 119.01(18)
C18 C17 H17 120.5
C16 C17 H17 120.5
N4 C18 C17 119.47(19)
N4 C18 H18 120.3
C17 C18 H18 120.3
C13 N1 C1 111.26(14)
C13 N1 C7 114.30(15)
C1 N1 C7 107.15(14)
C6 N2 C2 123.56(17)
C6 N2 C1 111.24(15)
C2 N2 C1 124.89(16)
C8 N3 C12 116.86(19)
C14 N4 C18 123.22(18)
C14 N4 H4N 119.2(16)
C18 N4 H4N 117.6(16)
F1 B1 F3 109.37(19)
F1 B1 F4 109.88(19)
F3 B1 F4 108.60(19)
F1 B1 F2 111.5(2)
F3 B1 F2 108.51(19)
F4 B1 F2 108.91(18)
F7 B2 F8 111.24(19)
F7 B2 F5 108.4(2)
F8 B2 F5 109.7(2)
F7 B2 F6 109.66(19)
F8 B2 F6 109.74(19)
F5 B2 F6 108.08(19)

loop_
_geom_bond_atom_site_label_1
_geom_bond_atom_site_label_2
_geom_bond_distance
C1 N1 1.461(2)
C1 N2 1.489(2)
C1 C8 1.507(3)
C1 H1 1.0000
C2 N2 1.345(2)
C2 C3 1.373(3)
C2 H2 0.9500
C3 C4 1.385(3)
C3 H3 0.9500
C4 C5 1.384(3)
C4 H4 0.9500
C5 C6 1.375(3)
C5 H5 0.9500
C6 N2 1.342(2)
C6 C7 1.491(3)
C7 N1 1.476(2)
C7 H7A 0.9900
C7 H7B 0.9900
C8 N3 1.334(2)
C8 C9 1.381(3)
C9 C10 1.378(3)
C9 H9 0.9500
C10 C11 1.373(3)
C10 H10 0.9500
C11 C12 1.379(3)
C11 H11 0.9500
C12 N3 1.341(3)
C12 H12 0.9500
C13 N1 1.458(2)
C13 C14 1.499(3)
C13 H13A 0.9900
C13 H13B 0.9900
C14 N4 1.343(2)
C14 C15 1.376(3)
C15 C16 1.381(3)
C15 H15 0.9500
C16 C17 1.381(3)
C16 H16 0.9500
C17 C18 1.369(3)
C17 H17 0.9500
C18 N4 1.344(3)
C18 H18 0.9500
N4 H4N 0.86(3)
B1 F1 1.373(3)
B1 F3 1.378(3)
B1 F4 1.393(3)
B1 F2 1.394(3)
B2 F7 1.368(3)
B2 F8 1.371(3)
B2 F5 1.381(3)
B2 F6 1.382(3)

loop_
_geom_hbond_atom_site_label_D
_geom_hbond_atom_site_label_H
_geom_hbond_atom_site_label_A
_geom_hbond_distance_DH
_geom_hbond_distance_HA
_geom_hbond_distance_DA
_geom_hbond_angle_DHA
_geom_hbond_site_symmetry_A
C1 H1 F5 1.00 2.51 3.160(2) 122 1_455
C1 H1 F6 1.00 2.43 3.384(2) 160 1_455
C2 H2 F6 0.95 2.49 3.144(2) 126 2_556
C2 H2 F8 0.95 2.48 3.391(3) 160 2_556
C7 H7A F7 0.99 2.63 3.551(3) 155 1_455
C13 H13B F8 0.99 2.45 3.181(3) 131 .
C15 H15 F1 0.95 2.55 3.327(3) 139 1_545
C17 H17 F3 0.95 2.46 3.207(2) 136 3_676
C17 H17 F7 0.95 2.56 3.165(3) 122 3_666
C18 H18 F4 0.95 2.43 3.119(3) 130 .
C18 H18 F4 0.95 2.56 3.396(3) 148 3_676
N4 H4N F2 0.86(3) 1.98(3) 2.782(2) 155(2) .

loop_
_geom_torsion_atom_site_label_1
_geom_torsion_atom_site_label_2
_geom_torsion_atom_site_label_3
_geom_torsion_atom_site_label_4
_geom_torsion
N2 C2 C3 C4 0.0(3)
C2 C3 C4 C5 -0.2(3)
C3 C4 C5 C6 0.5(3)
C4 C5 C6 N2 -0.5(3)
C4 C5 C6 C7 176.7(2)
N2 C6 C7 N1 -15.9(2)
C5 C6 C7 N1 166.7(2)
N1 C1 C8 N3 -145.71(17)
N2 C1 C8 N3 99.94(19)
N1 C1 C8 C9 35.5(3)
N2 C1 C8 C9 -78.8(2)
N3 C8 C9 C10 -0.1(3)
C1 C8 C9 C10 178.5(2)
C8 C9 C10 C11 0.2(4)
C9 C10 C11 C12 -0.5(4)
C10 C11 C12 N3 0.7(4)
N1 C13 C14 N4 25.0(2)
N1 C13 C14 C15 -156.79(18)
N4 C14 C15 C16 -0.9(3)
C13 C14 C15 C16 -179.09(18)
C14 C15 C16 C17 0.7(3)
C15 C16 C17 C18 0.4(3)
C16 C17 C18 N4 -1.2(3)
C14 C13 N1 C1 -166.27(15)
C14 C13 N1 C7 72.2(2)
N2 C1 N1 C13 -156.86(15)
C8 C1 N1 C13 81.84(19)
N2 C1 N1 C7 -31.26(18)
C8 C1 N1 C7 -152.56(16)
C6 C7 N1 C13 153.52(15)
C6 C7 N1 C1 29.77(19)
C5 C6 N2 C2 0.3(3)
C7 C6 N2 C2 -177.49(18)
C5 C6 N2 C1 174.15(18)
C7 C6 N2 C1 -3.6(2)
C3 C2 N2 C6 0.0(3)
C3 C2 N2 C1 -173.06(18)
N1 C1 N2 C6 21.66(19)
C8 C1 N2 C6 144.23(16)
N1 C1 N2 C2 -164.59(17)
C8 C1 N2 C2 -42.0(2)
C9 C8 N3 C12 0.3(3)
C1 C8 N3 C12 -178.50(18)
C11 C12 N3 C8 -0.6(3)
C15 C14 N4 C18 0.1(3)
C13 C14 N4 C18 178.36(18)
C17 C18 N4 C14 1.0(3)
